data_2204847
loop_
_publ_author_name
'Gao, Shan'
'Huo, Li-Hua'
'Zhao, Hui'
'Ng, Seik Weng'

_publ_section_title
;
 1-[(2-Carboxy-1-phenylethyl)iminiomethylene]naphth-2-olate
;
_journal_issue 1
_journal_name_full 'Acta Crystallographica Section E'
_journal_page_first o192
_journal_page_last o194
_journal_paper_doi 10.1107/S1600536804033616
_journal_volume 61
_journal_year 2005
_chemical_formula_iupac 'C20 H17 N O3'
_chemical_formula_moiety 'C20 H17 N O3'
_chemical_formula_sum 'C20 H17 N O3'
_chemical_formula_weight 319.35
_chemical_name_common
;
N-(2-Hydroxy-1-naphthalidene)phenylalanine
;
_chemical_name_systematic
;
(2-carboxy-1-phenylethyl)iminiomethylene-1-naphth-2-olate
;
_space_group_IT_number 15
_symmetry_cell_setting monoclinic
_symmetry_space_group_name_Hall '-C 2yc'
_symmetry_space_group_name_H-M 'C 1 2/c 1'
_atom_sites_solution_hydrogens geom
_atom_sites_solution_primary direct
_atom_sites_solution_secondary difmap
_audit_creation_method SHELXL-97
_cell_angle_alpha 90
_cell_angle_beta 123.01(3)
_cell_angle_gamma 90
_cell_formula_units_Z 8
_cell_length_a 25.152(5)
_cell_length_b 9.760(2)
_cell_length_c 15.557(3)
_cell_measurement_reflns_used 12138
_cell_measurement_temperature 295(2)
_cell_measurement_theta_max 27.5
_cell_measurement_theta_min 3.1
_cell_volume 3202.5(16)
_computing_cell_refinement RAPID-AUTO
_computing_data_collection 'RAPID-AUTO (Rigaku, 1998)'
_computing_data_reduction 'CrystalStructure (Rigaku/MSC, 2002)'
_computing_molecular_graphics 'ORTEPII (Johnson, 1976)'
_computing_publication_material SHELXL97
_computing_structure_refinement 'SHELXL97 (Sheldrick, 1997)'
_computing_structure_solution 'SHELXS97 (Sheldrick, 1997)'
_diffrn_ambient_temperature 295(2)
_diffrn_measured_fraction_theta_full 0.99
_diffrn_measured_fraction_theta_max 0.99
_diffrn_measurement_device_type 'Rigaku R-AXIS RAPID'
_diffrn_measurement_method \w
_diffrn_radiation_monochromator graphite
_diffrn_radiation_source 'fine-focus sealed tube'
_diffrn_radiation_type MoK\a
_diffrn_radiation_wavelength 0.71073
_diffrn_reflns_av_R_equivalents 0.038
_diffrn_reflns_av_sigmaI/netI 0.034
_diffrn_reflns_limit_h_max 31
_diffrn_reflns_limit_h_min -32
_diffrn_reflns_limit_k_max 12
_diffrn_reflns_limit_k_min -12
_diffrn_reflns_limit_l_max 20
_diffrn_reflns_limit_l_min -19
_diffrn_reflns_number 14977
_diffrn_reflns_theta_full 27.5
_diffrn_reflns_theta_max 27.5
_diffrn_reflns_theta_min 3.1
_diffrn_standards_decay_% 0
_diffrn_standards_interval_count 0
_diffrn_standards_interval_time 0
_diffrn_standards_number 0
_exptl_absorpt_coefficient_mu 0.089
_exptl_absorpt_correction_T_max 0.986
_exptl_absorpt_correction_T_min 0.641
_exptl_absorpt_correction_type multi-scan
_exptl_absorpt_process_details '(ABSCOR; Higashi, 1995)'
_exptl_crystal_colour Yellow
_exptl_crystal_density_diffrn 1.325
_exptl_crystal_density_method 'not measured'
_exptl_crystal_description Prism
_exptl_crystal_F_000 1344
_exptl_crystal_size_max 0.35
_exptl_crystal_size_mid 0.23
_exptl_crystal_size_min 0.16
_refine_diff_density_max 0.23
_refine_diff_density_min -0.17
_refine_ls_extinction_method none
_refine_ls_goodness_of_fit_ref 1.05
_refine_ls_hydrogen_treatment mixed
_refine_ls_matrix_type full
_refine_ls_number_parameters 225
_refine_ls_number_reflns 3644
_refine_ls_number_restraints 2
_refine_ls_restrained_S_all 1.05
_refine_ls_R_factor_all 0.075
_refine_ls_R_factor_gt 0.048
_refine_ls_shift/su_max 0.001
_refine_ls_shift/su_mean <0.001
_refine_ls_structure_factor_coef Fsqd
_refine_ls_weighting_details 'calc w=1/[\s^2^(Fo^2^)+(0.0623P)^2^+0.5726P] where P=(Fo^2^+2Fc^2^)/3'
_refine_ls_weighting_scheme calc
_refine_ls_wR_factor_gt 0.115
_refine_ls_wR_factor_ref 0.127
_reflns_number_gt 2488
_reflns_number_total 3644
_reflns_threshold_expression I>2\s(I)
_cod_data_source_file bt6572.cif
_cod_data_source_block I
_cod_depositor_comments
;
The following automatic conversions were performed:
'_symmetry_cell_setting' value 'Monoclinic' changed to 'monoclinic'
according to '/home/saulius/struct/CIF-dictionaries/cif_core.dic'
dictionary named 'cif_core.dic' version 2.4.1 from 2010-06-29.

Automatic conversion script
Id: cif_fix_enum 1527 2010-12-29 10:47:43Z saulius 

The following automatic conversions were performed:

'_symmetry_cell_setting' value 'Monoclinic' changed to 'monoclinic'
according to /home/saulius/struct/CIF-dictionaries/cif_core.dic
dictionary named 'cif_core.dic' version 2.4.1 from 2010-06-29.

Automatic conversion script
Id: cif_fix_values 1715 2011-07-08 13:25:40Z adriana 
;
_cod_original_cell_volume 3202.0(10)
_cod_original_sg_symbol_H-M 'C 2/c'
_cod_database_code 2204847
_cod_database_fobs_code 2204847

loop_
_symmetry_equiv_pos_as_xyz
'x, y, z'
'-x, y, -z+1/2'
'x+1/2, y+1/2, z'
'-x+1/2, y+1/2, -z+1/2'
'-x, -y, -z'
'x, -y, z-1/2'
'-x+1/2, -y+1/2, -z'
'x+1/2, -y+1/2, z-1/2'

loop_
_atom_site_label
_atom_site_fract_x
_atom_site_fract_y
_atom_site_fract_z
_atom_site_U_iso_or_equiv
_atom_site_adp_type
_atom_site_calc_flag
_atom_site_refinement_flags
_atom_site_occupancy
_atom_site_type_symbol
O1 0.14700(10) 0.62780(10) 0.62120(10) 0.0409(3) Uani d . 1 O
O2 0.19170(10) 0.2962(2) 0.36820(10) 0.0568(4) Uani d . 1 O
O3 0.09750(10) 0.31620(10) 0.22280(10) 0.0512(3) Uani d D 1 O
N1 0.15620(10) 0.41700(10) 0.52690(10) 0.0352(3) Uani d D 1 N
C1 0.19990(10) 0.6722(2) 0.63690(10) 0.0347(3) Uani d . 1 C
C2 0.22850(10) 0.7944(2) 0.69520(10) 0.0420(4) Uani d . 1 C
C3 0.28270(10) 0.8448(2) 0.70940(10) 0.0430(4) Uani d . 1 C
C4 0.31530(10) 0.7794(2) 0.66890(10) 0.0377(4) Uani d . 1 C
C5 0.37210(10) 0.8333(2) 0.68560(10) 0.0464(4) Uani d . 1 C
C6 0.40270(10) 0.7715(2) 0.64580(10) 0.0500(4) Uani d . 1 C
C7 0.37720(10) 0.6530(2) 0.58760(10) 0.0484(4) Uani d . 1 C
C8 0.32240(10) 0.5971(2) 0.57120(10) 0.0415(4) Uani d . 1 C
C9 0.29010(10) 0.6567(2) 0.61260(10) 0.0339(3) Uani d . 1 C
C10 0.23230(10) 0.6007(2) 0.59830(10) 0.0327(3) Uani d . 1 C
C11 0.20990(10) 0.4727(2) 0.55070(10) 0.0340(3) Uani d . 1 C
C12 0.13670(10) 0.2762(2) 0.48760(10) 0.0359(4) Uani d . 1 C
C13 0.09750(10) 0.2734(2) 0.37060(10) 0.0463(4) Uani d . 1 C
C14 0.13490(10) 0.2969(2) 0.32190(10) 0.0396(4) Uani d . 1 C
C15 0.10080(10) 0.2154(2) 0.53120(10) 0.0364(4) Uani d . 1 C
C16 0.04290(10) 0.2691(2) 0.50550(10) 0.0489(4) Uani d . 1 C
C17 0.01020(10) 0.2133(2) 0.54500(10) 0.0563(5) Uani d . 1 C
C18 0.03530(10) 0.1033(2) 0.61080(10) 0.0556(5) Uani d . 1 C
C19 0.09230(10) 0.0492(2) 0.63680(10) 0.0534(5) Uani d . 1 C
C20 0.12530(10) 0.1049(2) 0.59750(10) 0.0441(4) Uani d . 1 C
H3o 0.1190(10) 0.331(2) 0.1950(10) 0.066(6) Uiso d D 1 H
H1n 0.1350(10) 0.469(2) 0.5410(10) 0.055(6) Uiso d D 1 H
H2 0.2092 0.8401 0.7237 0.050 Uiso calc R 1 H
H3 0.2995 0.9250 0.7471 0.052 Uiso calc R 1 H
H5 0.3890 0.9126 0.7244 0.056 Uiso calc R 1 H
H6 0.4402 0.8082 0.6575 0.060 Uiso calc R 1 H
H7 0.3976 0.6113 0.5594 0.058 Uiso calc R 1 H
H8 0.3062 0.5180 0.5319 0.050 Uiso calc R 1 H
H11 0.2351 0.4237 0.5348 0.041 Uiso calc R 1 H
H12 0.1751 0.2214 0.5121 0.043 Uiso calc R 1 H
H13a 0.0764 0.1853 0.3480 0.056 Uiso calc R 1 H
H13b 0.0648 0.3431 0.3458 0.056 Uiso calc R 1 H
H16 0.0260 0.3436 0.4612 0.059 Uiso calc R 1 H
H17 -0.0287 0.2498 0.5273 0.068 Uiso calc R 1 H
H18 0.0133 0.0657 0.6376 0.067 Uiso calc R 1 H
H19 0.1089 -0.0253 0.6810 0.064 Uiso calc R 1 H
H20 0.1642 0.0678 0.6157 0.053 Uiso calc R 1 H

loop_
_atom_site_aniso_label
_atom_site_aniso_U_11
_atom_site_aniso_U_22
_atom_site_aniso_U_33
_atom_site_aniso_U_12
_atom_site_aniso_U_13
_atom_site_aniso_U_23
O1 0.0436(6) 0.0482(7) 0.0432(6) 0.0023(5) 0.0317(5) -0.0015(5)
O2 0.0461(7) 0.0893(10) 0.0439(7) 0.0054(6) 0.0303(6) 0.0001(6)
O3 0.0499(7) 0.0761(9) 0.0377(7) -0.0112(6) 0.0303(6) -0.0028(5)
N1 0.0390(7) 0.0381(8) 0.0378(7) -0.0004(6) 0.0269(6) -0.0015(5)
C1 0.0400(10) 0.0380(10) 0.0310(10) 0.0040(10) 0.0220(10) 0.0040(10)
C2 0.0540(10) 0.0410(10) 0.0390(10) 0.0050(10) 0.0310(10) -0.0030(10)
C3 0.0550(10) 0.0380(10) 0.0370(10) -0.0030(10) 0.0260(10) -0.0050(10)
C4 0.0420(10) 0.0390(10) 0.0310(10) -0.0020(10) 0.0190(10) 0.0010(10)
C5 0.0470(10) 0.0460(10) 0.0410(10) -0.0100(10) 0.0200(10) -0.0030(10)
C6 0.0410(10) 0.0600(10) 0.0490(10) -0.0110(10) 0.0250(10) 0.0010(10)
C7 0.0450(10) 0.0600(10) 0.0510(10) -0.0030(10) 0.0330(10) -0.0030(10)
C8 0.0430(10) 0.0450(10) 0.0450(10) -0.0050(10) 0.0290(10) -0.0060(10)
C9 0.0360(10) 0.0380(10) 0.0290(10) 0.0010(10) 0.0190(10) 0.0020(10)
C10 0.0360(10) 0.0360(10) 0.0310(10) 0.0010(10) 0.0210(10) 0.0000(10)
C11 0.0360(10) 0.0410(10) 0.0320(10) 0.0010(10) 0.0230(10) -0.0010(10)
C12 0.0380(10) 0.0390(10) 0.0390(10) -0.0040(10) 0.0260(10) -0.0050(10)
C13 0.0480(10) 0.0610(10) 0.0420(10) -0.0130(10) 0.0320(10) -0.0090(10)
C14 0.0490(10) 0.0410(10) 0.0390(10) -0.0040(10) 0.0300(10) -0.0070(10)
C15 0.0390(10) 0.0440(10) 0.0330(10) -0.0080(10) 0.0240(10) -0.0050(10)
C16 0.0440(10) 0.0620(10) 0.0500(10) 0.0010(10) 0.0310(10) 0.0090(10)
C17 0.0440(10) 0.0800(10) 0.0560(10) -0.0030(10) 0.0340(10) 0.0030(10)
C18 0.0570(10) 0.0730(10) 0.0530(10) -0.0190(10) 0.0400(10) -0.0050(10)
C19 0.0660(10) 0.0520(10) 0.0500(10) -0.0080(10) 0.0360(10) 0.0040(10)
C20 0.0480(10) 0.0450(10) 0.0450(10) -0.0030(10) 0.0280(10) -0.0010(10)

loop_
_atom_type_symbol
_atom_type_description
_atom_type_scat_dispersion_real
_atom_type_scat_dispersion_imag
_atom_type_scat_source
C C 0.0033 0.0016 'International Tables Vol C Tables 4.2.6.8 and 6.1.1.4'
H H 0.0000 0.0000 'International Tables Vol C Tables 4.2.6.8 and 6.1.1.4'
N N 0.0061 0.0033 'International Tables Vol C Tables 4.2.6.8 and 6.1.1.4'
O O 0.0106 0.0060 'International Tables Vol C Tables 4.2.6.8 and 6.1.1.4'

loop_
_geom_angle_atom_site_label_1
_geom_angle_atom_site_label_2
_geom_angle_atom_site_label_3
_geom_angle
_geom_angle_publ_flag
C11 N1 C12 124.30(10) yes
O1 C1 C10 121.40(10) yes
O1 C1 C2 120.70(10) yes
C2 C1 C10 117.90(10) yes
C1 C2 C3 121.4(2) yes
C2 C3 C4 122.5(2) yes
C5 C4 C9 119.9(2) yes
C3 C4 C5 121.4(2) yes
C3 C4 C9 118.70(10) yes
C4 C5 C6 121.2(2) yes
C5 C6 C7 119.4(2) yes
C6 C7 C8 120.7(2) yes
C7 C8 C9 121.5(2) yes
C4 C9 C8 117.30(10) yes
C4 C9 C10 119.10(10) yes
C8 C9 C10 123.60(10) yes
C1 C10 C11 119.90(10) yes
C1 C10 C9 120.30(10) yes
C9 C10 C11 119.80(10) yes
N1 C11 C10 125.20(10) yes
N1 C12 C15 109.00(10) yes
N1 C12 C13 111.30(10) yes
C13 C12 C15 111.70(10) yes
C12 C13 C14 114.80(10) yes
O2 C14 O3 124.2(2) yes
O2 C14 C13 124.1(2) yes
O3 C14 C13 111.60(10) yes
C12 C15 C16 120.8(2) yes
C12 C15 C20 120.50(10) yes
C16 C15 C20 118.7(2) yes
C15 C16 C17 120.7(2) yes
C16 C17 C18 119.8(2) yes
C17 C18 C19 120.2(2) yes
C18 C19 C20 120.3(2) yes
C15 C20 C19 120.3(2) yes
C14 O3 H3o 112.0(10) no
C11 N1 H1n 113.0(10) no
C12 N1 H1n 123.0(10) no
C3 C2 H2 119.3 no
C1 C2 H2 119.3 no
C2 C3 H3 118.8 no
C4 C3 H3 118.8 no
C6 C5 H5 119.4 no
C4 C5 H5 119.4 no
C5 C6 H6 120.3 no
C7 C6 H6 120.3 no
C8 C7 H7 119.7 no
C6 C7 H7 119.7 no
C7 C8 H8 119.2 no
C9 C8 H8 119.2 no
N1 C11 H11 117.4 no
C10 C11 H11 117.4 no
N1 C12 H12 108.2 no
C15 C12 H12 108.2 no
C13 C12 H12 108.2 no
C14 C13 H13a 108.6 no
C12 C13 H13a 108.6 no
C14 C13 H13b 108.6 no
C12 C13 H13b 108.6 no
H13a C13 H13b 107.5 no
C17 C16 H16 119.7 no
C15 C16 H16 119.7 no
C18 C17 H17 120.1 no
C16 C17 H17 120.1 no
C19 C18 H18 119.9 no
C17 C18 H18 119.9 no
C18 C19 H19 119.9 no
C20 C19 H19 119.9 no
C15 C20 H20 119.8 no
C19 C20 H20 119.8 no

loop_
_geom_bond_atom_site_label_1
_geom_bond_atom_site_label_2
_geom_bond_distance
_geom_bond_publ_flag
O1 C1 1.291(2) yes
O2 C14 1.201(2) yes
O3 C14 1.310(2) yes
N1 C11 1.306(2) yes
N1 C12 1.475(2) yes
C1 C10 1.429(2) yes
C1 C2 1.432(2) yes
C2 C3 1.349(2) yes
C3 C4 1.428(2) yes
C4 C5 1.407(2) yes
C4 C9 1.414(2) yes
C5 C6 1.362(3) yes
C6 C7 1.391(3) yes
C7 C8 1.372(2) yes
C8 C9 1.408(2) yes
C9 C10 1.453(2) yes
C10 C11 1.405(2) yes
C12 C15 1.514(2) yes
C12 C13 1.527(2) yes
C13 C14 1.512(2) yes
C15 C20 1.383(2) yes
C15 C16 1.387(2) yes
C16 C17 1.380(2) yes
C17 C18 1.376(3) yes
C18 C19 1.366(3) yes
C19 C20 1.383(2) yes
O3 H3o 0.860(10) no
N1 H1n 0.860(10) no
C2 H2 0.93 no
C3 H3 0.93 no
C5 H5 0.93 no
C6 H6 0.93 no
C7 H7 0.93 no
C8 H8 0.93 no
C11 H11 0.93 no
C12 H12 0.98 no
C13 H13a 0.97 no
C13 H13b 0.97 no
C16 H16 0.93 no
C17 H17 0.93 no
C18 H18 0.93 no
C19 H19 0.93 no
C20 H20 0.93 no

loop_
_geom_hbond_atom_site_label_D
_geom_hbond_atom_site_label_H
_geom_hbond_atom_site_label_A
_geom_hbond_site_symmetry_A
_geom_hbond_distance_DH
_geom_hbond_distance_HA
_geom_hbond_distance_DA
_geom_hbond_angle_DHA
_geom_hbond_publ_flag
O3 H3o O1 6_565 0.860(10) 1.700(10) 2.547(2) 169(2) yes
N1 H1n O1 . 0.860(10) 1.910(10) 2.609(2) 138(2) yes

loop_
_geom_torsion_atom_site_label_1
_geom_torsion_atom_site_label_2
_geom_torsion_atom_site_label_3
_geom_torsion_atom_site_label_4
_geom_torsion
_geom_torsion_publ_flag
O1 C1 C2 C3 -177.80(10) no
C10 C1 C2 C3 3.0(2) no
C1 C2 C3 C4 -0.7(3) no
C2 C3 C4 C5 -179.5(2) no
C2 C3 C4 C9 -0.7(2) no
C9 C4 C5 C6 2.0(2) no
C3 C4 C5 C6 -179.3(2) no
C4 C5 C6 C7 0.1(3) no
C5 C6 C7 C8 -1.0(3) no
C6 C7 C8 C9 -0.2(3) no
C7 C8 C9 C4 2.2(2) no
C7 C8 C9 C10 -179.4(2) no
C5 C4 C9 C8 -3.0(2) no
C3 C4 C9 C8 178.20(10) no
C5 C4 C9 C10 178.50(10) no
C3 C4 C9 C10 -0.3(2) no
O1 C1 C10 C11 -6.2(2) no
C2 C1 C10 C11 173.00(10) no
O1 C1 C10 C9 176.90(10) no
C2 C1 C10 C9 -4.0(2) no
C8 C9 C10 C11 7.3(2) no
C4 C9 C10 C11 -174.30(10) no
C8 C9 C10 C1 -175.70(10) no
C4 C9 C10 C1 2.6(2) no
C12 N1 C11 C10 -172.80(10) no
C1 C10 C11 N1 8.4(2) no
C9 C10 C11 N1 -174.70(10) no
C11 N1 C12 C15 143.60(10) no
C11 N1 C12 C13 -92.8(2) no
N1 C12 C13 C14 73.3(2) no
C15 C12 C13 C14 -164.6(2) no
C12 C13 C14 O2 11.5(3) no
C12 C13 C14 O3 -169.3(2) no
N1 C12 C15 C20 -114.7(2) no
C13 C12 C15 C20 121.9(2) no
N1 C12 C15 C16 65.3(2) no
C13 C12 C15 C16 -58.1(2) no
C20 C15 C16 C17 -0.2(3) no
C12 C15 C16 C17 179.8(2) no
C15 C16 C17 C18 0.2(3) no
C16 C17 C18 C19 -0.2(3) no
C17 C18 C19 C20 0.2(3) no
C16 C15 C20 C19 0.3(2) no
C12 C15 C20 C19 -179.7(2) no
C18 C19 C20 C15 -0.3(3) no
